data_1508804
loop_
_publ_author_name
'Schmitt, Daniel C.'
'Dechert-Schmitt, Anne-Marie R'
'Krische, Michael J.'

_publ_section_title
;
 Iridium-Catalyzed Allylation of Chiral \b-Stereogenic Alcohols: Bypassing
 Discrete Formation of Epimerizable Aldehydes.
;
_journal_issue 24
_journal_name_full 'Organic letters'
_journal_page_first 6302
_journal_page_last 6305
_journal_paper_doi 10.1021/ol3030692
_journal_volume 14
_journal_year 2012
_chemical_absolute_configuration syn
_chemical_formula_moiety 'C38 H30 P2 O2 Cl2, C3 H5, C7 H2 N2 O6, Ir, C4 H8 O, C H2 Cl2'
_chemical_formula_sum 'C53 H47 Cl4 Ir N2 O9 P2'
_chemical_formula_weight 1251.87
_chemical_name_systematic
;
 ?
;
_space_group_IT_number 4
_symmetry_cell_setting monoclinic
_symmetry_space_group_name_Hall 'P 2yb'
_symmetry_space_group_name_H-M 'P 1 21 1'
_atom_sites_solution_hydrogens geom
_atom_sites_solution_primary direct
_atom_sites_solution_secondary difmap
_audit_creation_method SHELXL-97
_cell_angle_alpha 90.00
_cell_angle_beta 101.441(2)
_cell_angle_gamma 90.00
_cell_formula_units_Z 2
_cell_length_a 14.5855(12)
_cell_length_b 10.4295(8)
_cell_length_c 16.8508(15)
_cell_measurement_reflns_used 38912
_cell_measurement_temperature 100(2)
_cell_measurement_theta_max 27.5
_cell_measurement_theta_min 3.0
_cell_volume 2512.4(4)
_computing_cell_refinement 'CrystalClear (Rigaku Inc., 2008)'
_computing_data_collection 'CrystalClear (Rigaku Inc., 2008)'
_computing_data_reduction 'CrystalClear (Rigaku Inc., 2008)'
_computing_molecular_graphics 'XP SHELXTL/PC, Siemens Analytical'
_computing_structure_refinement 'XL SHELXTL/PC, Siemens Analytical'
_computing_structure_solution
;

SIR97 - Altomare A., Burla M.C., Camalli M., Cascarano G.L., Giacovazzo C., 
Guagliardi A., Moliterni A.G.G., Polidori G.,Spagna R.
;
_diffrn_ambient_temperature 100(2)
_diffrn_measured_fraction_theta_full 0.985
_diffrn_measured_fraction_theta_max 0.985
_diffrn_measurement_device_type 'Rigaku AFC-12 with Saturn 724+ CCD'
_diffrn_measurement_method \w-scans
_diffrn_radiation_monochromator graphite
_diffrn_radiation_source 'fine-focus sealed tube'
_diffrn_radiation_type MoK\a
_diffrn_radiation_wavelength 0.71075
_diffrn_reflns_av_R_equivalents 0.0000
_diffrn_reflns_av_sigmaI/netI 0.0418
_diffrn_reflns_limit_h_max 17
_diffrn_reflns_limit_h_min -18
_diffrn_reflns_limit_k_max 13
_diffrn_reflns_limit_k_min -13
_diffrn_reflns_limit_l_max 21
_diffrn_reflns_limit_l_min 0
_diffrn_reflns_number 11265
_diffrn_reflns_theta_full 27.48
_diffrn_reflns_theta_max 27.48
_diffrn_reflns_theta_min 3.08
_exptl_absorpt_coefficient_mu 2.993
_exptl_absorpt_correction_T_max 1.00
_exptl_absorpt_correction_T_min 0.764
_exptl_absorpt_correction_type multi-scan
_exptl_absorpt_process_details
;
Abscor. T. Higashi (2001) The Rigaku Corporation, Tokyo, Japan.
;
_exptl_crystal_colour yellow
_exptl_crystal_density_diffrn 1.655
_exptl_crystal_density_method 'not measured'
_exptl_crystal_description needles
_exptl_crystal_F_000 1252
_exptl_crystal_size_max 0.45
_exptl_crystal_size_mid 0.05
_exptl_crystal_size_min 0.05
_platon_squeeze_details
;
;
_refine_diff_density_max 0.858
_refine_diff_density_min -0.781
_refine_diff_density_rms 0.085
_refine_ls_abs_structure_details 'Flack H D (1983), Acta Cryst. A39, 876-881'
_refine_ls_abs_structure_Flack 0.006(4)
_refine_ls_extinction_method none
_refine_ls_goodness_of_fit_ref 1.056
_refine_ls_hydrogen_treatment mixed
_refine_ls_matrix_type full
_refine_ls_number_parameters 604
_refine_ls_number_reflns 11265
_refine_ls_number_restraints 87
_refine_ls_restrained_S_all 1.112
_refine_ls_R_factor_all 0.0245
_refine_ls_R_factor_gt 0.0236
_refine_ls_shift/su_max 0.003
_refine_ls_shift/su_mean 0.000
_refine_ls_structure_factor_coef Fsqd
_refine_ls_weighting_details 'calc w=1/[\s^2^(Fo^2^)+(0.0241P)^2^+2.1976P] where P=(Fo^2^+2Fc^2^)/3'
_refine_ls_weighting_scheme calc
_refine_ls_wR_factor_gt 0.0625
_refine_ls_wR_factor_ref 0.0629
_reflns_number_gt 10987
_reflns_number_total 11265
_reflns_threshold_expression >2sigma(I)
_cod_data_source_file ol3030692_si_002.cif
_cod_data_source_block shelxl
_cod_depositor_comments
;
The following automatic conversions were performed:

'_symmetry_cell_setting' value 'Monoclinic' changed to 'monoclinic'
according to /home/saulius/struct/CIF-dictionaries/cif_core.dic
dictionary named 'cif_core.dic' version 2.4.2 from 2011-04-26.

Automatic conversion script
Id: cif_fix_values 1891 2012-01-12 08:04:46Z andrius 
;
_cod_original_sg_symbol_H-M P21
_cod_database_code 1508804

loop_
_symmetry_equiv_pos_as_xyz
'x, y, z'
'-x, y+1/2, -z'

loop_
_atom_site_label
_atom_site_type_symbol
_atom_site_fract_x
_atom_site_fract_y
_atom_site_fract_z
_atom_site_U_iso_or_equiv
_atom_site_adp_type
_atom_site_occupancy
_atom_site_symmetry_multiplicity
_atom_site_calc_flag
_atom_site_refinement_flags
_atom_site_disorder_assembly
_atom_site_disorder_group
Ir1 Ir 0.703785(7) 0.584570(18) 0.658082(6) 0.01393(4) Uani 1 1 d . . .
C1A C 0.5691(3) 0.4820(5) 0.6635(3) 0.0209(9) Uani 1 1 d . . .
C2A C 0.5691(2) 0.6068(4) 0.6940(2) 0.0215(9) Uani 1 1 d . . .
C3A C 0.5853(3) 0.7126(4) 0.6450(3) 0.0181(9) Uani 1 1 d . . .
C1 C 0.6678(3) 0.5344(3) 0.5359(2) 0.0154(7) Uani 1 1 d . . .
C2 C 0.7030(3) 0.4134(3) 0.5213(2) 0.0171(7) Uani 1 1 d . . .
C3 C 0.6816(3) 0.3537(4) 0.4454(2) 0.0209(8) Uani 1 1 d . . .
H3 H 0.7070 0.2720 0.4373 0.025 Uiso 1 1 calc R . .
C4 C 0.6229(3) 0.4157(4) 0.3825(2) 0.0209(8) Uani 1 1 d D B .
C5 C 0.5871(3) 0.5348(4) 0.3957(2) 0.0222(8) Uani 1 1 d D B .
C6 C 0.6101(2) 0.5960(5) 0.4708(2) 0.0187(7) Uani 1 1 d . . .
H6 H 0.5865 0.6793 0.4777 0.022 Uiso 1 1 calc R . .
C7 C 0.7648(3) 0.3460(3) 0.5904(2) 0.0173(7) Uani 1 1 d . . .
C8 C 0.8623(3) 0.8462(3) 0.7106(2) 0.0150(7) Uani 1 1 d . . .
C9 C 0.9188(3) 0.8014(3) 0.7828(2) 0.0171(7) Uani 1 1 d . . .
C10 C 0.9511(3) 0.8875(4) 0.8465(2) 0.0201(8) Uani 1 1 d . . .
C11 C 0.9248(3) 1.0158(3) 0.8381(2) 0.0218(8) Uani 1 1 d . . .
C12 C 0.8759(3) 1.0617(3) 0.7648(2) 0.0212(8) Uani 1 1 d . . .
H12 H 0.8637 1.1508 0.7577 0.025 Uiso 1 1 calc R . .
C13 C 0.8450(3) 0.9774(3) 0.7017(2) 0.0180(7) Uani 1 1 d . . .
H13 H 0.8114 1.0095 0.6516 0.022 Uiso 1 1 calc R . .
C14 C 0.9510(3) 0.6653(3) 0.7956(2) 0.0179(7) Uani 1 1 d . . .
C15 C 0.8931(2) 0.5645(3) 0.8094(2) 0.0161(8) Uani 1 1 d . . .
C16 C 0.9289(3) 0.4406(4) 0.8221(2) 0.0221(8) Uani 1 1 d . . .
H16 H 0.8895 0.3723 0.8319 0.026 Uiso 1 1 calc R . .
C17 C 1.0218(3) 0.4172(4) 0.8204(2) 0.0240(8) Uani 1 1 d . . .
H17 H 1.0457 0.3325 0.8285 0.029 Uiso 1 1 calc R . .
C18 C 1.0797(3) 0.5151(4) 0.8070(3) 0.0234(10) Uani 1 1 d . . .
C19 C 1.0469(3) 0.6407(4) 0.7964(3) 0.0206(9) Uani 1 1 d . A .
C20 C 1.0891(4) 0.8907(5) 0.9536(3) 0.0432(13) Uani 1 1 d . . .
H20A H 1.1094 0.9514 0.9162 0.065 Uiso 1 1 calc R . .
H20B H 1.1357 0.8223 0.9669 0.065 Uiso 1 1 calc R . .
H20C H 1.0825 0.9357 1.0032 0.065 Uiso 1 1 calc R . .
C21 C 1.1613(8) 0.7443(11) 0.7335(7) 0.046(3) Uani 0.50 1 d P A 1
H21A H 1.2243 0.7615 0.7647 0.070 Uiso 0.50 1 calc PR A 1
H21B H 1.1439 0.8110 0.6923 0.070 Uiso 0.50 1 calc PR A 1
H21C H 1.1605 0.6605 0.7070 0.070 Uiso 0.50 1 calc PR A 1
C21A C 1.1896(7) 0.7584(12) 0.8138(7) 0.044(3) Uani 0.50 1 d P A 2
H21D H 1.2040 0.7289 0.8701 0.067 Uiso 0.50 1 calc PR A 2
H21E H 1.2064 0.8491 0.8116 0.067 Uiso 0.50 1 calc PR A 2
H21F H 1.2255 0.7078 0.7815 0.067 Uiso 0.50 1 calc PR A 2
C22 C 0.7578(3) 0.8267(3) 0.5421(2) 0.0176(7) Uani 1 1 d . . .
C23 C 0.7752(3) 0.7987(4) 0.4660(2) 0.0237(8) Uani 1 1 d . . .
H23 H 0.8191 0.7339 0.4600 0.028 Uiso 1 1 calc R . .
C24 C 0.7287(3) 0.8655(4) 0.3984(3) 0.0280(9) Uani 1 1 d . . .
H24 H 0.7405 0.8453 0.3463 0.034 Uiso 1 1 calc R . .
C25 C 0.6654(3) 0.9614(4) 0.4065(3) 0.0303(10) Uani 1 1 d . . .
H25 H 0.6354 1.0088 0.3605 0.036 Uiso 1 1 calc R . .
C26 C 0.6460(3) 0.9876(4) 0.4812(3) 0.0276(9) Uani 1 1 d . . .
H26 H 0.6022 1.0528 0.4868 0.033 Uiso 1 1 calc R . .
C27 C 0.6901(3) 0.9192(4) 0.5490(2) 0.0210(8) Uani 1 1 d . . .
H27 H 0.6744 0.9353 0.6001 0.025 Uiso 1 1 calc R . .
C28 C 0.9214(3) 0.6746(4) 0.5998(2) 0.0180(7) Uani 1 1 d . . .
C33 C 0.9746(3) 0.7664(4) 0.5681(3) 0.0310(10) Uani 1 1 d . . .
H33 H 0.9559 0.8538 0.5651 0.037 Uiso 1 1 calc R . .
C32 C 1.0549(3) 0.7291(5) 0.5410(4) 0.0437(13) Uani 1 1 d . . .
H32 H 1.0901 0.7906 0.5181 0.052 Uiso 1 1 calc R . .
C31 C 1.0835(3) 0.6012(5) 0.5477(3) 0.0388(12) Uani 1 1 d . . .
H31 H 1.1375 0.5753 0.5283 0.047 Uiso 1 1 calc R . .
C30 C 1.0332(3) 0.5121(4) 0.5825(3) 0.0289(9) Uani 1 1 d . . .
H30 H 1.0541 0.4258 0.5892 0.035 Uiso 1 1 calc R . .
C29 C 0.9519(3) 0.5495(3) 0.6075(2) 0.0186(8) Uani 1 1 d . . .
H29 H 0.9169 0.4877 0.6302 0.022 Uiso 1 1 calc R . .
C34 C 0.7553(3) 0.7251(4) 0.8642(3) 0.0184(8) Uani 1 1 d . . .
C35 C 0.6813(3) 0.8114(4) 0.8458(3) 0.0254(9) Uani 1 1 d . . .
H35 H 0.6399 0.8064 0.7946 0.030 Uiso 1 1 calc R . .
C36 C 0.6669(4) 0.9050(4) 0.9009(3) 0.0323(12) Uani 1 1 d . . .
H36 H 0.6148 0.9612 0.8886 0.039 Uiso 1 1 calc R . .
C37 C 0.7302(4) 0.9150(4) 0.9746(3) 0.0330(10) Uani 1 1 d . . .
H37 H 0.7216 0.9795 1.0123 0.040 Uiso 1 1 calc R . .
C38 C 0.8055(3) 0.8315(4) 0.9932(3) 0.0311(9) Uani 1 1 d . . .
H38 H 0.8488 0.8394 1.0431 0.037 Uiso 1 1 calc R . .
C39 C 0.8172(3) 0.7356(4) 0.9380(2) 0.0248(8) Uani 1 1 d . . .
H39 H 0.8679 0.6772 0.9511 0.030 Uiso 1 1 calc R . .
C40 C 0.7236(3) 0.4563(4) 0.8513(3) 0.0199(9) Uani 1 1 d . . .
C41 C 0.6959(3) 0.4734(4) 0.9250(3) 0.0289(9) Uani 1 1 d . . .
H41 H 0.6993 0.5558 0.9494 0.035 Uiso 1 1 calc R . .
C42 C 0.6631(4) 0.3692(4) 0.9628(3) 0.0396(12) Uani 1 1 d . . .
H42 H 0.6449 0.3804 1.0134 0.048 Uiso 1 1 calc R . .
C43 C 0.6568(5) 0.2491(5) 0.9271(3) 0.0413(14) Uani 1 1 d . . .
H43 H 0.6348 0.1782 0.9534 0.050 Uiso 1 1 calc R . .
C44 C 0.6826(3) 0.2324(4) 0.8532(3) 0.0317(10) Uani 1 1 d . . .
H44 H 0.6782 0.1500 0.8287 0.038 Uiso 1 1 calc R . .
C45 C 0.7149(3) 0.3351(4) 0.8149(2) 0.0240(8) Uani 1 1 d . . .
H45 H 0.7312 0.3235 0.7635 0.029 Uiso 1 1 calc R . .
N1 N 0.60273(19) 0.3521(3) 0.30462(19) 0.0299(8) Uani 1 1 d D . .
O3 O 0.6355(4) 0.2493(4) 0.2938(4) 0.0273(8) Uani 0.62 1 d PDU B 1
O4 O 0.5422(3) 0.4121(5) 0.2514(3) 0.0273(8) Uani 0.62 1 d PDU B 1
O3A O 0.6109(6) 0.2339(6) 0.3017(7) 0.0273(8) Uani 0.38 1 d PDU B 2
O4A O 0.5826(6) 0.4178(7) 0.2412(4) 0.0273(8) Uani 0.38 1 d PDU B 2
N2 N 0.5195(2) 0.6060(3) 0.33507(16) 0.0292(9) Uani 1 1 d D . .
O5 O 0.4344(3) 0.5994(6) 0.3289(4) 0.0438(11) Uani 0.53 1 d PDU C 1
O6 O 0.5567(4) 0.6801(6) 0.2918(5) 0.0438(11) Uani 0.53 1 d PDU C 1
O5A O 0.4475(4) 0.5343(6) 0.3136(5) 0.0438(11) Uani 0.47 1 d PDU C 2
O6A O 0.5319(5) 0.7092(5) 0.3111(5) 0.0438(11) Uani 0.47 1 d PDU C 2
O1 O 0.78293(19) 0.4130(2) 0.65731(16) 0.0174(5) Uani 1 1 d . . .
O2 O 0.7961(2) 0.2379(3) 0.58457(17) 0.0257(6) Uani 1 1 d . . .
O7 O 1.0012(2) 0.8364(3) 0.91648(16) 0.0241(6) Uani 1 1 d . . .
O8 O 1.0990(2) 0.7440(3) 0.7843(2) 0.0328(7) Uani 1 1 d . . .
P1 P 0.81398(7) 0.73026(8) 0.62967(6) 0.01369(17) Uani 1 1 d . . .
P2 P 0.76641(6) 0.59055(14) 0.79779(5) 0.01653(16) Uani 1 1 d . . .
Cl1 Cl 0.95204(9) 1.12120(9) 0.91972(6) 0.0335(2) Uani 1 1 d . . .
Cl2 Cl 1.19473(9) 0.47683(13) 0.80484(11) 0.0508(4) Uani 1 1 d . . .
H1AB H 0.542(3) 0.462(5) 0.611(3) 0.020(12) Uiso 1 1 d . . .
H3AB H 0.555(3) 0.701(5) 0.589(3) 0.019(12) Uiso 1 1 d . . .
H1AA H 0.571(3) 0.411(5) 0.702(3) 0.028(13) Uiso 1 1 d . . .
H3AA H 0.587(3) 0.783(5) 0.672(3) 0.016(11) Uiso 1 1 d . . .
H2AA H 0.575(3) 0.616(5) 0.761(3) 0.032(13) Uiso 1 1 d . . .

loop_
_atom_site_aniso_label
_atom_site_aniso_U_11
_atom_site_aniso_U_22
_atom_site_aniso_U_33
_atom_site_aniso_U_23
_atom_site_aniso_U_13
_atom_site_aniso_U_12
Ir1 0.01311(6) 0.01226(5) 0.01530(6) 0.00183(7) 0.00011(4) -0.00072(7)
C1A 0.014(2) 0.026(2) 0.021(2) 0.0001(17) 0.0011(16) -0.0088(17)
C2A 0.0114(16) 0.028(3) 0.0248(16) 0.0004(16) 0.0032(13) -0.0028(15)
C3A 0.014(2) 0.022(2) 0.019(2) 0.0007(16) 0.0057(16) 0.0054(15)
C1 0.0143(18) 0.0165(14) 0.0149(16) 0.0028(13) 0.0017(13) -0.0040(13)
C2 0.0171(18) 0.0172(17) 0.0173(16) -0.0004(13) 0.0043(14) -0.0012(14)
C3 0.020(2) 0.0202(18) 0.0227(18) -0.0005(14) 0.0040(15) -0.0054(15)
C4 0.020(2) 0.0243(19) 0.0183(17) -0.0003(14) 0.0030(15) -0.0067(15)
C5 0.019(2) 0.0276(17) 0.0182(17) 0.0065(14) -0.0008(15) -0.0046(15)
C6 0.0162(15) 0.0176(19) 0.0217(14) 0.0049(18) 0.0022(12) -0.0009(17)
C7 0.0134(18) 0.0149(16) 0.0235(19) 0.0013(14) 0.0034(15) 0.0004(13)
C8 0.0150(17) 0.0115(15) 0.0183(16) 0.0009(12) 0.0027(14) -0.0011(13)
C9 0.0145(18) 0.0152(17) 0.0203(17) 0.0004(14) 0.0004(14) -0.0014(13)
C10 0.0187(19) 0.0160(17) 0.0225(18) 0.0010(14) -0.0034(15) -0.0022(14)
C11 0.023(2) 0.0156(19) 0.0242(19) -0.0015(14) -0.0010(16) -0.0015(14)
C12 0.0249(19) 0.009(2) 0.0280(17) 0.0005(13) 0.0004(14) 0.0002(13)
C13 0.0184(19) 0.0123(16) 0.0213(17) 0.0020(13) -0.0009(14) 0.0003(13)
C14 0.021(2) 0.0128(17) 0.0174(17) 0.0007(13) -0.0025(15) 0.0011(14)
C15 0.0183(16) 0.010(2) 0.0169(14) 0.0009(12) -0.0028(12) -0.0024(13)
C16 0.026(2) 0.0128(17) 0.0238(19) 0.0018(15) -0.0031(16) -0.0001(15)
C17 0.031(2) 0.0146(17) 0.0226(18) -0.0001(14) -0.0047(16) 0.0068(15)
C18 0.021(2) 0.021(2) 0.026(2) -0.0014(16) 0.0003(18) 0.0063(17)
C19 0.019(2) 0.0206(19) 0.0198(19) 0.0010(15) -0.0011(17) -0.0002(16)
C20 0.042(3) 0.034(3) 0.041(3) 0.007(2) -0.021(2) -0.014(2)
C21 0.055(7) 0.037(5) 0.052(6) 0.003(5) 0.022(5) -0.015(5)
C21A 0.017(5) 0.056(7) 0.059(7) 0.006(6) 0.006(4) 0.004(5)
C22 0.0168(19) 0.0161(17) 0.0175(18) 0.0041(14) -0.0023(15) -0.0021(14)
C23 0.024(2) 0.0229(19) 0.0231(19) 0.0044(15) 0.0016(16) 0.0005(15)
C24 0.027(2) 0.035(2) 0.0206(19) 0.0091(17) 0.0024(17) -0.0038(18)
C25 0.021(2) 0.032(2) 0.033(2) 0.0158(18) -0.0050(18) -0.0034(17)
C26 0.022(2) 0.0195(18) 0.037(2) 0.0067(17) -0.0040(18) -0.0003(16)
C27 0.0165(19) 0.0174(17) 0.0271(19) 0.0044(14) -0.0001(15) -0.0009(14)
C28 0.0129(19) 0.0182(18) 0.0227(18) 0.0002(14) 0.0029(15) 0.0000(14)
C33 0.026(2) 0.0179(19) 0.053(3) 0.0092(18) 0.016(2) 0.0040(16)
C32 0.030(3) 0.028(2) 0.081(4) 0.012(2) 0.033(3) 0.0080(19)
C31 0.028(2) 0.025(3) 0.070(3) 0.005(2) 0.023(2) 0.002(2)
C30 0.025(2) 0.0164(19) 0.044(2) 0.0003(16) 0.0041(19) 0.0050(16)
C29 0.0159(19) 0.0107(18) 0.0285(18) 0.0027(12) 0.0030(15) -0.0025(12)
C34 0.019(2) 0.0154(17) 0.0203(19) 0.0000(14) 0.0029(16) -0.0042(15)
C35 0.033(2) 0.0192(19) 0.0215(19) 0.0043(15) -0.0006(18) -0.0004(17)
C36 0.042(3) 0.016(2) 0.036(3) 0.0006(19) 0.002(2) 0.0052(18)
C37 0.047(3) 0.020(2) 0.033(2) -0.0099(17) 0.008(2) -0.0014(18)
C38 0.034(2) 0.030(2) 0.025(2) -0.0085(17) -0.0020(18) -0.0026(18)
C39 0.026(2) 0.0223(19) 0.0236(19) -0.0031(15) 0.0000(16) -0.0009(16)
C40 0.021(2) 0.0188(19) 0.0170(18) 0.0058(14) -0.0024(16) -0.0021(16)
C41 0.044(3) 0.0182(19) 0.025(2) 0.0041(15) 0.0099(19) -0.0002(17)
C42 0.067(4) 0.026(2) 0.031(2) 0.0036(18) 0.021(2) -0.005(2)
C43 0.070(4) 0.025(2) 0.030(3) 0.010(2) 0.013(3) -0.003(2)
C44 0.046(3) 0.0177(19) 0.032(2) 0.0014(17) 0.009(2) -0.0052(18)
C45 0.033(2) 0.0171(19) 0.0209(19) 0.0022(15) 0.0038(17) -0.0056(16)
N1 0.038(2) 0.0291(19) 0.0193(16) -0.0006(14) -0.0017(15) -0.0087(16)
O3 0.028(2) 0.0322(14) 0.0241(15) -0.0019(11) 0.0110(16) -0.0016(16)
O4 0.028(2) 0.0322(14) 0.0241(15) -0.0019(11) 0.0110(16) -0.0016(16)
O3A 0.028(2) 0.0322(14) 0.0241(15) -0.0019(11) 0.0110(16) -0.0016(16)
O4A 0.028(2) 0.0322(14) 0.0241(15) -0.0019(11) 0.0110(16) -0.0016(16)
N2 0.0266(17) 0.038(3) 0.0198(14) 0.0101(15) -0.0026(12) 0.0029(16)
O5 0.033(2) 0.024(2) 0.065(3) 0.016(2) -0.0142(16) 0.0045(17)
O6 0.033(2) 0.024(2) 0.065(3) 0.016(2) -0.0142(16) 0.0045(17)
O5A 0.033(2) 0.024(2) 0.065(3) 0.016(2) -0.0142(16) 0.0045(17)
O6A 0.033(2) 0.024(2) 0.065(3) 0.016(2) -0.0142(16) 0.0045(17)
O1 0.0179(14) 0.0130(12) 0.0194(13) 0.0012(10) -0.0010(11) 0.0012(10)
O2 0.0314(16) 0.0177(13) 0.0267(14) 0.0012(11) 0.0024(12) 0.0037(11)
O7 0.0261(15) 0.0185(13) 0.0226(13) -0.0003(11) -0.0077(11) -0.0016(11)
O8 0.0245(16) 0.0206(14) 0.055(2) -0.0038(14) 0.0130(15) -0.0031(12)
P1 0.0131(5) 0.0106(4) 0.0168(4) 0.0019(3) 0.0016(4) 0.0006(3)
P2 0.0180(4) 0.0134(4) 0.0166(3) 0.0033(5) -0.0003(3) -0.0022(5)
Cl1 0.0499(7) 0.0173(4) 0.0282(5) -0.0063(3) -0.0043(5) -0.0029(4)
Cl2 0.0278(6) 0.0326(6) 0.0952(11) 0.0076(7) 0.0199(7) 0.0123(5)

loop_
_atom_type_symbol
_atom_type_description
_atom_type_scat_dispersion_real
_atom_type_scat_dispersion_imag
_atom_type_scat_source
C C 0.0033 0.0016 'International Tables Vol C Tables 4.2.6.8 and 6.1.1.4'
H H 0.0000 0.0000 'International Tables Vol C Tables 4.2.6.8 and 6.1.1.4'
N N 0.0061 0.0033 'International Tables Vol C Tables 4.2.6.8 and 6.1.1.4'
O O 0.0106 0.0060 'International Tables Vol C Tables 4.2.6.8 and 6.1.1.4'
P P 0.1023 0.0942 'International Tables Vol C Tables 4.2.6.8 and 6.1.1.4'
Cl Cl 0.1484 0.1585 'International Tables Vol C Tables 4.2.6.8 and 6.1.1.4'
Ir Ir -1.4442 7.9887 'International Tables Vol C Tables 4.2.6.8 and 6.1.1.4'

loop_
_geom_angle_atom_site_label_1
_geom_angle_atom_site_label_2
_geom_angle_atom_site_label_3
_geom_angle
C1 Ir1 O1 79.28(13)
C1 Ir1 C3A 90.85(16)
O1 Ir1 C3A 160.36(14)
C1 Ir1 C2A 103.68(14)
O1 Ir1 C2A 127.60(14)
C3A Ir1 C2A 38.35(15)
C1 Ir1 C1A 82.56(15)
O1 Ir1 C1A 94.56(14)
C3A Ir1 C1A 67.13(17)
C2A Ir1 C1A 36.73(16)
C1 Ir1 P1 90.54(10)
O1 Ir1 P1 98.61(9)
C3A Ir1 P1 98.42(12)
C2A Ir1 P1 133.18(11)
C1A Ir1 P1 163.74(12)
C1 Ir1 P2 164.97(10)
O1 Ir1 P2 85.70(8)
C3A Ir1 P2 103.28(12)
C2A Ir1 P2 84.93(10)
C1A Ir1 P2 98.08(12)
P1 Ir1 P2 92.39(4)
C2A C1A Ir1 68.7(2)
C2A C1A H1AB 122(3)
Ir1 C1A H1AB 106(3)
C2A C1A H1AA 118(3)
Ir1 C1A H1AA 118(3)
H1AB C1A H1AA 115(4)
C1A C2A C3A 119.7(3)
C1A C2A Ir1 74.6(2)
C3A C2A Ir1 70.1(2)
C1A C2A H2AA 116(2)
C3A C2A H2AA 122(2)
Ir1 C2A H2AA 114(2)
C2A C3A Ir1 71.6(2)
C2A C3A H3AB 112(3)
Ir1 C3A H3AB 102(3)
C2A C3A H3AA 111(3)
Ir1 C3A H3AA 122(3)
H3AB C3A H3AA 126(4)
C6 C1 C2 117.4(4)
C6 C1 Ir1 130.7(3)
C2 C1 Ir1 111.6(3)
C3 C2 C1 122.4(3)
C3 C2 C7 119.4(3)
C1 C2 C7 118.1(3)
C4 C3 C2 118.9(4)
C4 C3 H3 120.5
C2 C3 H3 120.5
C5 C4 C3 119.5(3)
C5 C4 N1 122.8(3)
C3 C4 N1 117.7(3)
C4 C5 C6 121.8(4)
C4 C5 N2 124.3(3)
C6 C5 N2 113.9(3)
C5 C6 C1 119.9(4)
C5 C6 H6 120.1
C1 C6 H6 120.1
O2 C7 O1 123.0(4)
O2 C7 C2 123.0(4)
O1 C7 C2 113.9(3)
C13 C8 C9 118.7(3)
C13 C8 P1 121.8(3)
C9 C8 P1 119.5(3)
C8 C9 C10 119.9(3)
C8 C9 C14 123.5(3)
C10 C9 C14 116.6(3)
O7 C10 C11 123.5(3)
O7 C10 C9 116.7(3)
C11 C10 C9 119.5(3)
C12 C11 C10 120.4(3)
C12 C11 Cl1 118.9(3)
C10 C11 Cl1 120.7(3)
C11 C12 C13 119.9(3)
C11 C12 H12 120.1
C13 C12 H12 120.1
C12 C13 C8 121.1(3)
C12 C13 H13 119.5
C8 C13 H13 119.5
C15 C14 C19 119.3(3)
C15 C14 C9 123.7(3)
C19 C14 C9 116.9(3)
C16 C15 C14 120.2(4)
C16 C15 P2 119.4(3)
C14 C15 P2 119.9(3)
C17 C16 C15 119.9(4)
C17 C16 H16 120.0
C15 C16 H16 120.0
C18 C17 C16 120.7(4)
C18 C17 H17 119.7
C16 C17 H17 119.7
C17 C18 C19 120.9(4)
C17 C18 Cl2 117.5(3)
C19 C18 Cl2 121.5(4)
O8 C19 C18 125.3(4)
O8 C19 C14 115.8(4)
C18 C19 C14 118.9(4)
O7 C20 H20A 109.5
O7 C20 H20B 109.5
H20A C20 H20B 109.5
O7 C20 H20C 109.5
H20A C20 H20C 109.5
H20B C20 H20C 109.5
O8 C21 H21A 109.5
O8 C21 H21B 109.5
O8 C21 H21C 109.5
O8 C21A H21D 109.5
O8 C21A H21E 109.5
H21D C21A H21E 109.5
O8 C21A H21F 109.5
H21D C21A H21F 109.5
H21E C21A H21F 109.5
C23 C22 C27 118.8(4)
C23 C22 P1 119.5(3)
C27 C22 P1 121.3(3)
C22 C23 C24 120.2(4)
C22 C23 H23 119.9
C24 C23 H23 119.9
C25 C24 C23 120.4(4)
C25 C24 H24 119.8
C23 C24 H24 119.8
C26 C25 C24 119.8(4)
C26 C25 H25 120.1
C24 C25 H25 120.1
C25 C26 C27 120.3(4)
C25 C26 H26 119.8
C27 C26 H26 119.8
C26 C27 C22 120.3(4)
C26 C27 H27 119.8
C22 C27 H27 119.8
C29 C28 C33 119.3(4)
C29 C28 P1 123.6(3)
C33 C28 P1 117.1(3)
C32 C33 C28 119.9(4)
C32 C33 H33 120.0
C28 C33 H33 120.0
C33 C32 C31 119.8(4)
C33 C32 H32 120.1
C31 C32 H32 120.1
C30 C31 C32 120.0(4)
C30 C31 H31 120.0
C32 C31 H31 120.0
C31 C30 C29 119.7(4)
C31 C30 H30 120.1
C29 C30 H30 120.1
C28 C29 C30 121.1(3)
C28 C29 H29 119.4
C30 C29 H29 119.4
C39 C34 C35 119.1(4)
C39 C34 P2 119.3(3)
C35 C34 P2 121.4(3)
C36 C35 C34 121.2(4)
C36 C35 H35 119.4
C34 C35 H35 119.4
C35 C36 C37 119.1(4)
C35 C36 H36 120.5
C37 C36 H36 120.5
C38 C37 C36 120.5(4)
C38 C37 H37 119.7
C36 C37 H37 119.7
C37 C38 C39 119.6(4)
C37 C38 H38 120.2
C39 C38 H38 120.2
C34 C39 C38 120.6(4)
C34 C39 H39 119.7
C38 C39 H39 119.7
C41 C40 C45 119.4(4)
C41 C40 P2 121.8(3)
C45 C40 P2 118.8(3)
C42 C41 C40 119.7(4)
C42 C41 H41 120.2
C40 C41 H41 120.2
C43 C42 C41 120.4(4)
C43 C42 H42 119.8
C41 C42 H42 119.8
C44 C43 C42 120.0(5)
C44 C43 H43 120.0
C42 C43 H43 120.0
C45 C44 C43 120.2(4)
C45 C44 H44 119.9
C43 C44 H44 119.9
C44 C45 C40 120.3(4)
C44 C45 H45 119.8
C40 C45 H45 119.8
O3A N1 O4A 121.1(6)
O3 N1 O4 124.4(4)
O3 N1 C4 122.0(4)
O3A N1 C4 119.1(6)
O4A N1 C4 119.6(5)
O4 N1 C4 113.4(4)
O5 N2 O6 122.1(5)
O6A N2 O5A 127.6(5)
O6A N2 C5 125.0(5)
O5 N2 C5 123.8(4)
O6 N2 C5 114.0(4)
O5A N2 C5 107.5(4)
C7 O1 Ir1 115.9(2)
C10 O7 C20 120.2(3)
C21A O8 C19 125.5(6)
C19 O8 C21 123.9(5)
C28 P1 C22 102.84(18)
C28 P1 C8 100.84(17)
C22 P1 C8 106.13(16)
C28 P1 Ir1 120.81(13)
C22 P1 Ir1 107.81(12)
C8 P1 Ir1 116.80(12)
C34 P2 C15 104.97(18)
C34 P2 C40 101.82(17)
C15 P2 C40 105.48(18)
C34 P2 Ir1 124.83(15)
C15 P2 Ir1 106.57(11)
C40 P2 Ir1 111.61(14)

loop_
_geom_bond_atom_site_label_1
_geom_bond_atom_site_label_2
_geom_bond_distance
Ir1 C1 2.089(3)
Ir1 O1 2.131(3)
Ir1 C3A 2.160(4)
Ir1 C2A 2.180(4)
Ir1 C1A 2.255(4)
Ir1 P1 2.3295(9)
Ir1 P2 2.3510(8)
C1A C2A 1.399(6)
C1A H1AB 0.92(5)
C1A H1AA 0.97(5)
C2A C3A 1.426(6)
C2A H2AA 1.12(4)
C3A H3AB 0.97(5)
C3A H3AA 0.85(5)
C1 C6 1.399(5)
C1 C2 1.401(5)
C2 C3 1.401(5)
C2 C7 1.499(5)
C3 C4 1.383(5)
C3 H3 0.9500
C4 C5 1.382(6)
C4 N1 1.448(5)
C5 C6 1.397(5)
C5 N2 1.473(5)
C6 H6 0.9500
C7 O2 1.228(5)
C7 O1 1.308(5)
C8 C13 1.395(5)
C8 C9 1.407(5)
C8 P1 1.854(4)
C9 C10 1.407(5)
C9 C14 1.498(5)
C10 O7 1.367(4)
C10 C11 1.392(5)
C11 C12 1.383(5)
C11 Cl1 1.744(4)
C12 C13 1.384(5)
C12 H12 0.9500
C13 H13 0.9500
C14 C15 1.397(5)
C14 C19 1.419(6)
C15 C16 1.395(5)
C15 P2 1.839(4)
C16 C17 1.382(6)
C16 H16 0.9500
C17 C18 1.372(6)
C17 H17 0.9500
C18 C19 1.394(5)
C18 Cl2 1.733(5)
C19 O8 1.357(5)
C20 O7 1.427(5)
C20 H20A 0.9800
C20 H20B 0.9800
C20 H20C 0.9800
C21 O8 1.367(11)
C21 H21A 0.9800
C21 H21B 0.9800
C21 H21C 0.9800
C21A O8 1.325(10)
C21A H21D 0.9800
C21A H21E 0.9800
C21A H21F 0.9800
C22 C23 1.387(6)
C22 C27 1.401(5)
C22 P1 1.839(4)
C23 C24 1.392(5)
C23 H23 0.9500
C24 C25 1.387(6)
C24 H24 0.9500
C25 C26 1.371(6)
C25 H25 0.9500
C26 C27 1.391(5)
C26 H26 0.9500
C27 H27 0.9500
C28 C29 1.376(5)
C28 C33 1.403(5)
C28 P1 1.832(4)
C33 C32 1.394(6)
C33 H33 0.9500
C32 C31 1.395(7)
C32 H32 0.9500
C31 C30 1.384(6)
C31 H31 0.9500
C30 C29 1.390(6)
C30 H30 0.9500
C29 H29 0.9500
C34 C39 1.389(6)
C34 C35 1.392(6)
C34 P2 1.822(4)
C35 C36 1.392(6)
C35 H35 0.9500
C36 C37 1.397(7)
C36 H36 0.9500
C37 C38 1.388(7)
C37 H37 0.9500
C38 C39 1.399(6)
C38 H38 0.9500
C39 H39 0.9500
C40 C41 1.391(6)
C40 C45 1.400(6)
C40 P2 1.841(4)
C41 C42 1.391(6)
C41 H41 0.9500
C42 C43 1.384(7)
C42 H42 0.9500
C43 C44 1.381(7)
C43 H43 0.9500
C44 C45 1.381(6)
C44 H44 0.9500
C45 H45 0.9500
N1 O3 1.202(5)
N1 O3A 1.241(6)
N1 O4A 1.254(6)
N1 O4 1.289(5)
N2 O6A 1.177(6)
N2 O5 1.228(5)
N2 O6 1.256(6)
N2 O5A 1.282(5)

loop_
_geom_torsion_atom_site_label_1
_geom_torsion_atom_site_label_2
_geom_torsion_atom_site_label_3
_geom_torsion_atom_site_label_4
_geom_torsion
C1 Ir1 C1A C2A -125.0(3)
O1 Ir1 C1A C2A 156.4(2)
C3A Ir1 C1A C2A -30.9(2)
P1 Ir1 C1A C2A -59.4(5)
P2 Ir1 C1A C2A 70.2(2)
Ir1 C1A C2A C3A 55.6(3)
C1 Ir1 C2A C1A 56.7(3)
O1 Ir1 C2A C1A -30.2(3)
C3A Ir1 C2A C1A 130.3(3)
P1 Ir1 C2A C1A 160.7(2)
P2 Ir1 C2A C1A -110.8(2)
C1 Ir1 C2A C3A -73.6(3)
O1 Ir1 C2A C3A -160.5(2)
C1A Ir1 C2A C3A -130.3(3)
P1 Ir1 C2A C3A 30.4(3)
P2 Ir1 C2A C3A 118.9(2)
C1A C2A C3A Ir1 -57.8(3)
C1 Ir1 C3A C2A 111.2(2)
O1 Ir1 C3A C2A 52.0(5)
C1A Ir1 C3A C2A 29.7(2)
P1 Ir1 C3A C2A -158.1(2)
P2 Ir1 C3A C2A -63.6(2)
O1 Ir1 C1 C6 -178.5(4)
C3A Ir1 C1 C6 18.6(4)
C2A Ir1 C1 C6 55.2(4)
C1A Ir1 C1 C6 85.4(4)
P1 Ir1 C1 C6 -79.8(3)
P2 Ir1 C1 C6 178.9(2)
O1 Ir1 C1 C2 7.4(2)
C3A Ir1 C1 C2 -155.6(3)
C2A Ir1 C1 C2 -119.0(3)
C1A Ir1 C1 C2 -88.7(3)
P1 Ir1 C1 C2 106.0(3)
P2 Ir1 C1 C2 4.7(6)
C6 C1 C2 C3 -0.6(5)
Ir1 C1 C2 C3 174.5(3)
C6 C1 C2 C7 -179.9(3)
Ir1 C1 C2 C7 -4.9(4)
C1 C2 C3 C4 -0.6(6)
C7 C2 C3 C4 178.7(3)
C2 C3 C4 C5 0.3(5)
C2 C3 C4 N1 179.5(3)
C3 C4 C5 C6 1.2(6)
N1 C4 C5 C6 -177.8(3)
C3 C4 C5 N2 -176.0(3)
N1 C4 C5 N2 4.9(5)
C4 C5 C6 C1 -2.5(6)
N2 C5 C6 C1 175.0(3)
C2 C1 C6 C5 2.1(5)
Ir1 C1 C6 C5 -171.8(3)
C3 C2 C7 O2 -2.2(6)
C1 C2 C7 O2 177.2(4)
C3 C2 C7 O1 177.4(3)
C1 C2 C7 O1 -3.3(5)
C13 C8 C9 C10 4.5(5)
P1 C8 C9 C10 -176.2(3)
C13 C8 C9 C14 -172.9(4)
P1 C8 C9 C14 6.4(5)
C8 C9 C10 O7 176.4(3)
C14 C9 C10 O7 -6.0(5)
C8 C9 C10 C11 1.6(6)
C14 C9 C10 C11 179.2(4)
O7 C10 C11 C12 178.5(4)
C9 C10 C11 C12 -7.1(6)
O7 C10 C11 Cl1 -1.9(6)
C9 C10 C11 Cl1 172.5(3)
C10 C11 C12 C13 6.4(6)
Cl1 C11 C12 C13 -173.2(3)
C11 C12 C13 C8 -0.1(6)
C9 C8 C13 C12 -5.3(6)
P1 C8 C13 C12 175.4(3)
C8 C9 C14 C15 -74.8(5)
C10 C9 C14 C15 107.8(4)
C8 C9 C14 C19 107.7(4)
C10 C9 C14 C19 -69.8(5)
C19 C14 C15 C16 -1.4(5)
C9 C14 C15 C16 -178.9(3)
C19 C14 C15 P2 -173.4(3)
C9 C14 C15 P2 9.1(5)
C14 C15 C16 C17 -0.5(5)
P2 C15 C16 C17 171.5(3)
C15 C16 C17 C18 0.6(6)
C16 C17 C18 C19 1.2(7)
C16 C17 C18 Cl2 -179.4(3)
C17 C18 C19 O8 178.8(4)
Cl2 C18 C19 O8 -0.7(7)
C17 C18 C19 C14 -3.0(7)
Cl2 C18 C19 C14 177.5(3)
C15 C14 C19 O8 -178.5(3)
C9 C14 C19 O8 -0.8(5)
C15 C14 C19 C18 3.1(6)
C9 C14 C19 C18 -179.2(4)
C27 C22 C23 C24 2.5(6)
P1 C22 C23 C24 175.9(3)
C22 C23 C24 C25 0.7(6)
C23 C24 C25 C26 -2.2(6)
C24 C25 C26 C27 0.5(6)
C25 C26 C27 C22 2.8(6)
C23 C22 C27 C26 -4.2(6)
P1 C22 C27 C26 -177.6(3)
C29 C28 C33 C32 3.2(7)
P1 C28 C33 C32 -177.2(4)
C28 C33 C32 C31 -1.8(8)
C33 C32 C31 C30 -1.2(9)
C32 C31 C30 C29 2.8(7)
C33 C28 C29 C30 -1.6(6)
P1 C28 C29 C30 178.8(3)
C31 C30 C29 C28 -1.4(7)
C39 C34 C35 C36 -2.0(7)
P2 C34 C35 C36 172.4(4)
C34 C35 C36 C37 2.5(7)
C35 C36 C37 C38 -1.1(8)
C36 C37 C38 C39 -0.8(7)
C35 C34 C39 C38 0.0(6)
P2 C34 C39 C38 -174.5(3)
C37 C38 C39 C34 1.4(7)
C45 C40 C41 C42 2.2(7)
P2 C40 C41 C42 179.4(4)
C40 C41 C42 C43 -0.8(8)
C41 C42 C43 C44 -0.4(9)
C42 C43 C44 C45 0.1(9)
C43 C44 C45 C40 1.4(7)
C41 C40 C45 C44 -2.6(7)
P2 C40 C45 C44 -179.8(3)
C5 C4 N1 O3 178.9(4)
C3 C4 N1 O3 -0.2(4)
C5 C4 N1 O3A -157.4(5)
C3 C4 N1 O3A 23.5(5)
C5 C4 N1 O4A 26.6(5)
C3 C4 N1 O4A -152.5(5)
C5 C4 N1 O4 -5.8(4)
C3 C4 N1 O4 175.1(4)
C4 C5 N2 O6A -121.7(5)
C6 C5 N2 O6A 60.9(5)
C4 C5 N2 O5 92.5(5)
C6 C5 N2 O5 -84.9(5)
C4 C5 N2 O6 -90.8(5)
C6 C5 N2 O6 91.8(5)
C4 C5 N2 O5A 57.4(5)
C6 C5 N2 O5A -120.0(5)
O2 C7 O1 Ir1 -170.6(3)
C2 C7 O1 Ir1 9.8(4)
C1 Ir1 O1 C7 -9.9(3)
C3A Ir1 O1 C7 51.1(5)
C2A Ir1 O1 C7 89.2(3)
C1A Ir1 O1 C7 71.7(3)
P1 Ir1 O1 C7 -98.8(3)
P2 Ir1 O1 C7 169.5(3)
C11 C10 O7 C20 -55.3(6)
C9 C10 O7 C20 130.1(4)
C18 C19 O8 C21A -31.3(10)
C14 C19 O8 C21A 150.5(7)
C18 C19 O8 C21 43.3(9)
C14 C19 O8 C21 -134.9(7)
C29 C28 P1 C22 -133.1(3)
C33 C28 P1 C22 47.4(4)
C29 C28 P1 C8 117.4(4)
C33 C28 P1 C8 -62.1(4)
C29 C28 P1 Ir1 -13.0(4)
C33 C28 P1 Ir1 167.4(3)
C23 C22 P1 C28 27.3(4)
C27 C22 P1 C28 -159.4(3)
C23 C22 P1 C8 132.8(3)
C27 C22 P1 C8 -53.9(3)
C23 C22 P1 Ir1 -101.4(3)
C27 C22 P1 Ir1 71.9(3)
C13 C8 P1 C28 113.2(3)
C9 C8 P1 C28 -66.1(3)
C13 C8 P1 C22 6.3(4)
C9 C8 P1 C22 -173.0(3)
C13 C8 P1 Ir1 -113.9(3)
C9 C8 P1 Ir1 66.8(3)
C1 Ir1 P1 C28 -70.00(18)
O1 Ir1 P1 C28 9.24(16)
C3A Ir1 P1 C28 -160.95(18)
C2A Ir1 P1 C28 -179.5(2)
C1A Ir1 P1 C28 -134.5(4)
P2 Ir1 P1 C28 95.25(15)
C1 Ir1 P1 C22 47.59(17)
O1 Ir1 P1 C22 126.83(15)
C3A Ir1 P1 C22 -43.35(18)
C2A Ir1 P1 C22 -61.87(19)
C1A Ir1 P1 C22 -17.0(5)
P2 Ir1 P1 C22 -147.16(14)
C1 Ir1 P1 C8 166.87(17)
O1 Ir1 P1 C8 -113.89(15)
C3A Ir1 P1 C8 75.93(18)
C2A Ir1 P1 C8 57.41(19)
C1A Ir1 P1 C8 102.3(5)
P2 Ir1 P1 C8 -27.87(13)
C39 C34 P2 C15 -37.2(4)
C35 C34 P2 C15 148.4(3)
C39 C34 P2 C40 72.6(4)
C35 C34 P2 C40 -101.8(4)
C39 C34 P2 Ir1 -160.3(3)
C35 C34 P2 Ir1 25.3(4)
C16 C15 P2 C34 132.6(3)
C14 C15 P2 C34 -55.4(3)
C16 C15 P2 C40 25.5(3)
C14 C15 P2 C40 -162.5(3)
C16 C15 P2 Ir1 -93.3(3)
C14 C15 P2 Ir1 78.8(3)
C41 C40 P2 C34 -1.9(4)
C45 C40 P2 C34 175.3(3)
C41 C40 P2 C15 107.5(4)
C45 C40 P2 C15 -75.4(4)
C41 C40 P2 Ir1 -137.1(3)
C45 C40 P2 Ir1 40.0(4)
C1 Ir1 P2 C34 173.2(4)
O1 Ir1 P2 C34 170.65(18)
C3A Ir1 P2 C34 -27.0(2)
C2A Ir1 P2 C34 -61.0(2)
C1A Ir1 P2 C34 -95.3(2)
P1 Ir1 P2 C34 72.19(17)
C1 Ir1 P2 C15 50.9(4)
O1 Ir1 P2 C15 48.28(15)
C3A Ir1 P2 C15 -149.42(17)
C2A Ir1 P2 C15 176.67(17)
C1A Ir1 P2 C15 142.29(18)
P1 Ir1 P2 C15 -50.18(13)
C1 Ir1 P2 C40 -63.8(4)
O1 Ir1 P2 C40 -66.39(18)
C3A Ir1 P2 C40 95.9(2)
C2A Ir1 P2 C40 61.99(19)
C1A Ir1 P2 C40 27.6(2)
P1 Ir1 P2 C40 -164.86(16)

loop_
_platon_squeeze_void_nr
_platon_squeeze_void_average_x
_platon_squeeze_void_average_y
_platon_squeeze_void_average_z
_platon_squeeze_void_volume
_platon_squeeze_void_count_electrons
_platon_squeeze_void_content
1 0.500 0.136 1.000 500 75 ' '
